data_7720139
loop_
_publ_author_name
'Sun, Zhiwen'
'Wang, Ji'
'Nie, Qingling'
'Li, Na'
'Liu, Zhihua'
'Yang, Xiao-Juan'
'Zhao, Wei'
'Wu, Biao'

_publ_section_title
;
 Bicarbonate anion coordination assisted CO<sub>2</sub> capture by using
 urea-morpholine hybrid receptors in water.
;
_journal_issue 9
_journal_name_full 'Dalton transactions (Cambridge, England : 2003)'
_journal_page_first 3703
_journal_page_last 3708
_journal_paper_doi 10.1039/d5dt03056k
_journal_volume 55
_journal_year 2026
_chemical_formula_moiety '2(C14 H12 N6 O6), 2(C H O3), 2(C4 H12 N)'
_chemical_formula_sum 'C38 H50 N14 O18'
_chemical_formula_weight 990.92
_space_group_crystal_system monoclinic
_space_group_IT_number 15
_space_group_name_Hall '-C 2yc'
_space_group_name_H-M_alt 'C 1 2/c 1'
_atom_sites_solution_hydrogens geom
_atom_sites_solution_primary dual
_audit_creation_date 2025-12-17
_audit_creation_method
;
Olex2 1.5
(compiled 2023.08.24 svn.re1ec1418 for OlexSys, GUI svn.r6817)
;
_audit_update_record
;
2025-12-17 deposited with the CCDC.	2026-01-30 downloaded from the CCDC.
;
_cell_angle_alpha 90
_cell_angle_beta 121.710(4)
_cell_angle_gamma 90
_cell_formula_units_Z 4
_cell_length_a 33.884(5)
_cell_length_b 7.6616(10)
_cell_length_c 20.711(3)
_cell_measurement_reflns_used 5200
_cell_measurement_temperature 180.00
_cell_measurement_theta_max 24.743
_cell_measurement_theta_min 2.312
_cell_volume 4574.1(11)
_computing_cell_refinement 'SAINT V8.40B (?, 2016)'
_computing_data_reduction 'SAINT V8.40B (?, 2016)'
_computing_molecular_graphics 'Olex2 1.5 (Dolomanov et al., 2009)'
_computing_publication_material 'Olex2 1.5 (Dolomanov et al., 2009)'
_computing_structure_refinement 'SHELXL 2025/1 (Sheldrick, 2015)'
_computing_structure_solution 'SHELXT 2018/2 (Sheldrick, 2018)'
_diffrn_ambient_temperature 180.00
_diffrn_measured_fraction_theta_full 0.995
_diffrn_measured_fraction_theta_max 0.995
_diffrn_measurement_device_type 'Bruker APEX-II CCD'
_diffrn_measurement_method '\f and \w scans'
_diffrn_radiation_type MoK\a
_diffrn_radiation_wavelength 0.71073
_diffrn_reflns_av_R_equivalents 0.0805
_diffrn_reflns_av_unetI/netI 0.0471
_diffrn_reflns_Laue_measured_fraction_full 0.995
_diffrn_reflns_Laue_measured_fraction_max 0.995
_diffrn_reflns_limit_h_max 40
_diffrn_reflns_limit_h_min -39
_diffrn_reflns_limit_k_max 9
_diffrn_reflns_limit_k_min -9
_diffrn_reflns_limit_l_max 24
_diffrn_reflns_limit_l_min -24
_diffrn_reflns_number 24936
_diffrn_reflns_point_group_measured_fraction_full 0.995
_diffrn_reflns_point_group_measured_fraction_max 0.995
_diffrn_reflns_theta_full 25.128
_diffrn_reflns_theta_max 25.128
_diffrn_reflns_theta_min 2.312
_diffrn_source_current 1.0
_diffrn_source_power 0.05
_diffrn_source_voltage 50.0
_diffrn_standards_number 0
_exptl_absorpt_coefficient_mu 0.116
_exptl_absorpt_correction_T_max 0.7452
_exptl_absorpt_correction_T_min 0.4715
_exptl_absorpt_correction_type multi-scan
_exptl_absorpt_process_details
;
SADABS-2016/2 (Bruker,2016/2) was used for absorption correction.
wR2(int) was 0.1500 before and 0.0976 after correction.
The Ratio of minimum to maximum transmission is 0.6327.
The \l/2 correction factor is Not present.
;
_exptl_crystal_colour 'clear yellow'
_exptl_crystal_colour_lustre clear
_exptl_crystal_colour_primary yellow
_exptl_crystal_density_diffrn 1.439
_exptl_crystal_description block
_exptl_crystal_F_000 2080
_exptl_crystal_size_max 0.19
_exptl_crystal_size_mid 0.18
_exptl_crystal_size_min 0.17
_refine_diff_density_max 0.505
_refine_diff_density_min -0.425
_refine_diff_density_rms 0.074
_refine_ls_extinction_method none
_refine_ls_goodness_of_fit_ref 1.043
_refine_ls_hydrogen_treatment constr
_refine_ls_matrix_type full
_refine_ls_number_parameters 317
_refine_ls_number_reflns 4069
_refine_ls_number_restraints 18
_refine_ls_restrained_S_all 1.055
_refine_ls_R_factor_all 0.1091
_refine_ls_R_factor_gt 0.0722
_refine_ls_shift/su_max 0.001
_refine_ls_shift/su_mean 0.000
_refine_ls_structure_factor_coef Fsqd
_refine_ls_weighting_details 'w=1/[\s^2^(Fo^2^)+(0.0788P)^2^+17.6790P] where P=(Fo^2^+2Fc^2^)/3'
_refine_ls_weighting_scheme calc
_refine_ls_wR_factor_gt 0.1691
_refine_ls_wR_factor_ref 0.1959
_reflns_Friedel_coverage 0.000
_reflns_number_gt 2856
_reflns_number_total 4069
_reflns_threshold_expression 'I > 2\s(I)'
_cod_data_source_file d5dt03056k2.cif
_cod_data_source_block 1_CCDC1
_cod_depositor_comments 'Adding full bibliography for 7720137--7720140.cif.'
_cod_original_cell_volume 4574.1(10)
_cod_database_code 7720139
_shelx_shelxl_version_number 2025/1
_shelx_space_group_comment
;
The symmetry employed for this shelxl refinement is uniquely defined
by the following loop, which should always be used as a source of
symmetry information in preference to the above space-group names.
They are only intended as comments.
;
_shelx_estimated_absorpt_t_max 0.981
_shelx_estimated_absorpt_t_min 0.978
_olex2_refinement_description
;
1. Fixed Uiso
 At 1.2 times of:
  All C(H) groups, All N(H) groups
 At 1.5 times of:
  All C(H,H,H) groups, All O(H) groups
2. Restrained distances
 N00A-C00W \\sim N00A-C2
 with sigma of 0.02
 N00A-C00X \\sim N00A-C3
 with sigma of 0.02
 N00A-C00Y \\sim N00A-C1
 with sigma of 0.02
 N00A-C00Z \\sim N00A-C0
 with sigma of 0.02
3. Uiso/Uaniso restraints and constraints
C00Y \\sim C1 \\sim N00A \\sim C00W \\sim C00X \\sim C00Z \\sim C2 \\sim C3
\\sim C0: within 2A with sigma of 0.02 and sigma for terminal atoms of 0.04
within 2A
: with sigma of 0.02 and sigma for terminal atoms of 0.04
4. Others
 Sof(C1)=Sof(H1A)=Sof(H1B)=Sof(H1C)=Sof(C2)=Sof(H2A)=Sof(H2B)=Sof(H2C)=Sof(C3)=
 Sof(H3A)=Sof(H3B)=Sof(H3C)=Sof(C0)=Sof(H0A)=Sof(H0B)=Sof(H0C)=1-FVAR(1)
 Sof(C00W)=Sof(H00A)=Sof(H00B)=Sof(H00C)=Sof(C00X)=Sof(H00D)=Sof(H00E)=
 Sof(H00F)=Sof(C00Y)=Sof(H00G)=Sof(H00H)=Sof(H00I)=Sof(C00Z)=Sof(H00J)=
 Sof(H00K)=Sof(H00L)=FVAR(1)
5.a Aromatic/amide H refined with riding coordinates:
 N006(H006), N007(H007), N008(H008), N009(H009), C00M(H00M), C00O(H00O),
 C00Q(H00Q), C00R(H00R), C00S(H00S), C00T(H00T), C00U(H00U), C00V(H00V)
5.b Idealised Me refined as rotating group:
 C00W(H00A,H00B,H00C), C00X(H00D,H00E,H00F), C00Y(H00G,H00H,H00I), C00Z(H00J,
 H00K,H00L), C1(H1A,H1B,H1C), C2(H2A,H2B,H2C), C3(H3A,H3B,H3C), C0(H0A,H0B,H0C)
5.c Idealised tetrahedral OH refined as rotating group:
 O004(H004)
;
_olex2_submission_special_instructions 'No special instructions were received'

loop_
_space_group_symop_operation_xyz
'x, y, z'
'-x, y, -z+1/2'
'x+1/2, y+1/2, z'
'-x+1/2, y+1/2, -z+1/2'
'-x, -y, -z'
'x, -y, z-1/2'
'-x+1/2, -y+1/2, -z'
'x+1/2, -y+1/2, z-1/2'

loop_
_atom_site_label
_atom_site_type_symbol
_atom_site_fract_x
_atom_site_fract_y
_atom_site_fract_z
_atom_site_U_iso_or_equiv
_atom_site_adp_type
_atom_site_occupancy
_atom_site_site_symmetry_order
_atom_site_calc_flag
_atom_site_refinement_flags_posn
_atom_site_refinement_flags_adp
_atom_site_refinement_flags_occupancy
_atom_site_disorder_assembly
_atom_site_disorder_group
O001 O 0.57128(8) 0.7833(3) 0.32737(13) 0.0317(6) Uani 1 1 d . . . . .
O002 O 0.51709(8) 0.5123(3) 0.08791(12) 0.0355(6) Uani 1 1 d . . . . .
O003 O 0.46752(8) 0.3875(3) 0.11336(13) 0.0347(6) Uani 1 1 d . . . . .
O004 O 0.45749(9) 0.3572(4) 0.00039(13) 0.0421(7) Uani 1 1 d . . . . .
H004 H 0.467041 0.401187 -0.026075 0.063 Uiso 1 1 calc R U . . .
O005 O 0.44279(9) 0.0920(4) 0.31240(14) 0.0412(7) Uani 1 1 d . . . . .
N006 N 0.57812(9) 0.6635(4) 0.23145(14) 0.0262(6) Uani 1 1 d . . . . .
H006 H 0.562060 0.606901 0.188197 0.031 Uiso 1 1 calc R U . . .
N007 N 0.42951(9) 0.2282(4) 0.20338(15) 0.0284(6) Uani 1 1 d . . . . .
H007 H 0.444006 0.261088 0.180473 0.034 Uiso 1 1 calc R U . . .
N008 N 0.51200(9) 0.6311(4) 0.23140(15) 0.0294(7) Uani 1 1 d . . . . .
H008 H 0.499515 0.588467 0.185246 0.035 Uiso 1 1 calc R U . . .
N009 N 0.49607(9) 0.0684(4) 0.27956(15) 0.0298(7) Uani 1 1 d . . . . .
H009 H 0.517547 0.030197 0.324718 0.036 Uiso 1 1 calc R U . . .
N00A N 0.90632(11) 0.5986(4) 0.48069(18) 0.0427(8) Uiso 1 1 d D U . . .
C00B C 0.55534(11) 0.6990(4) 0.26841(17) 0.0248(7) Uani 1 1 d . . . . .
C00C C 0.48206(11) 0.4215(4) 0.07103(17) 0.0255(7) Uani 1 1 d . . . . .
C00D C 0.45420(11) 0.1289(4) 0.26709(19) 0.0294(8) Uani 1 1 d . . . . .
O00E O 0.22403(10) 0.4296(6) 0.09465(19) 0.0753(11) Uani 1 1 d . . . . .
C00F C 0.62326(11) 0.7057(4) 0.25375(18) 0.0274(7) Uani 1 1 d . . . . .
N00G N 0.24514(12) 0.4546(5) 0.0623(2) 0.0500(9) Uani 1 1 d . . . . .
O00H O 0.77661(11) 0.7186(6) 0.2823(2) 0.0902(14) Uani 1 1 d . . . . .
N00I N 0.76101(13) 0.7984(7) 0.3154(2) 0.0639(12) Uani 1 1 d . . . . .
C00J C 0.38351(11) 0.2832(4) 0.17073(18) 0.0271(7) Uani 1 1 d . . . . .
O00K O 0.22794(11) 0.5318(6) 0.0024(2) 0.0831(12) Uani 1 1 d . . . . .
O00L O 0.78436(11) 0.9000(6) 0.3685(2) 0.0876(13) Uani 1 1 d . . . . .
C00M C 0.63928(12) 0.6467(5) 0.2078(2) 0.0362(9) Uani 1 1 d . . . . .
H00M H 0.618906 0.584083 0.162604 0.043 Uiso 1 1 calc R U . . .
C00N C 0.29283(12) 0.3931(5) 0.0986(2) 0.0356(8) Uani 1 1 d . . . . .
C00O C 0.65336(12) 0.7999(5) 0.3192(2) 0.0353(8) Uani 1 1 d . . . . .
H00O H 0.643013 0.841615 0.350995 0.042 Uiso 1 1 calc R U . . .
C00P C 0.71276(12) 0.7693(6) 0.2922(2) 0.0442(10) Uani 1 1 d . . . . .
C00Q C 0.35636(12) 0.2468(5) 0.2011(2) 0.0361(9) Uani 1 1 d . . . . .
H00Q H 0.369227 0.183501 0.247327 0.043 Uiso 1 1 calc R U . . .
C00R C 0.36411(13) 0.3765(5) 0.1030(2) 0.0363(9) Uani 1 1 d . . . . .
H00R H 0.382404 0.402289 0.081784 0.044 Uiso 1 1 calc R U . . .
C00S C 0.31112(13) 0.3015(5) 0.1649(2) 0.0392(9) Uani 1 1 d . . . . .
H00S H 0.292619 0.275852 0.185749 0.047 Uiso 1 1 calc R U . . .
C00T C 0.31881(13) 0.4314(5) 0.0666(2) 0.0404(9) Uani 1 1 d . . . . .
H00T H 0.305553 0.494587 0.020336 0.048 Uiso 1 1 calc R U . . .
C00U C 0.68408(14) 0.6779(6) 0.2269(2) 0.0454(10) Uani 1 1 d . . . . .
H00U H 0.694959 0.637259 0.195636 0.054 Uiso 1 1 calc R U . . .
C00V C 0.69782(13) 0.8324(6) 0.3375(2) 0.0424(10) Uani 1 1 d . . . . .
H00V H 0.718202 0.898465 0.381538 0.051 Uiso 1 1 calc R U . . .
C00W C 0.9578(2) 0.5912(12) 0.5237(4) 0.059(2) Uiso 0.728(8) 1 d D U P A 1
H00A H 0.970201 0.641605 0.574239 0.088 Uiso 0.728(8) 1 calc R U P A 1
H00B H 0.969348 0.657690 0.496476 0.088 Uiso 0.728(8) 1 calc R U P A 1
H00C H 0.967874 0.469425 0.528614 0.088 Uiso 0.728(8) 1 calc R U P A 1
C00X C 0.89250(18) 0.4681(7) 0.5215(3) 0.0375(14) Uiso 0.728(8) 1 d D U P A 1
H00D H 0.901751 0.513685 0.571753 0.056 Uiso 0.728(8) 1 calc R U P A 1
H00E H 0.908102 0.356421 0.527135 0.056 Uiso 0.728(8) 1 calc R U P A 1
H00F H 0.858824 0.450780 0.491716 0.056 Uiso 0.728(8) 1 calc R U P A 1
C00Y C 0.8914(3) 0.5368(13) 0.4056(4) 0.075(3) Uiso 0.728(8) 1 d D U P A 1
H00G H 0.905132 0.421968 0.408989 0.113 Uiso 0.728(8) 1 calc R U P A 1
H00H H 0.901462 0.619075 0.380777 0.113 Uiso 0.728(8) 1 calc R U P A 1
H00I H 0.857516 0.527301 0.375801 0.113 Uiso 0.728(8) 1 calc R U P A 1
C00Z C 0.8853(2) 0.7679(9) 0.4830(4) 0.069(2) Uiso 0.728(8) 1 d D U P A 1
H00J H 0.851455 0.757969 0.453317 0.103 Uiso 0.728(8) 1 calc R U P A 1
H00K H 0.895037 0.860139 0.461420 0.103 Uiso 0.728(8) 1 calc R U P A 1
H00L H 0.895774 0.796868 0.535685 0.103 Uiso 0.728(8) 1 calc R U P A 1
C1 C 0.8852(6) 0.481(2) 0.4087(8) 0.037(4) Uiso 0.272(8) 1 d D U P A 2
H1A H 0.881240 0.362096 0.421857 0.056 Uiso 0.272(8) 1 calc R U P A 2
H1B H 0.906150 0.478954 0.389426 0.056 Uiso 0.272(8) 1 calc R U P A 2
H1C H 0.855041 0.527840 0.369635 0.056 Uiso 0.272(8) 1 calc R U P A 2
C2 C 0.9563(4) 0.633(3) 0.5375(9) 0.040(4) Uiso 0.272(8) 1 d D U P A 2
H2A H 0.959084 0.695295 0.581038 0.060 Uiso 0.272(8) 1 calc R U P A 2
H2B H 0.969496 0.704270 0.514166 0.060 Uiso 0.272(8) 1 calc R U P A 2
H2C H 0.973013 0.521899 0.554542 0.060 Uiso 0.272(8) 1 calc R U P A 2
C3 C 0.8769(7) 0.593(3) 0.5078(12) 0.078(6) Uiso 0.272(8) 1 d D U P A 2
H3A H 0.860114 0.704122 0.496564 0.117 Uiso 0.272(8) 1 calc R U P A 2
H3B H 0.895055 0.574589 0.562798 0.117 Uiso 0.272(8) 1 calc R U P A 2
H3C H 0.854757 0.497546 0.483283 0.117 Uiso 0.272(8) 1 calc R U P A 2
C0 C 0.9007(7) 0.775(2) 0.4378(10) 0.066(5) Uiso 0.272(8) 1 d D U P A 2
H0A H 0.868734 0.785532 0.394529 0.099 Uiso 0.272(8) 1 calc R U P A 2
H0B H 0.922132 0.776820 0.419550 0.099 Uiso 0.272(8) 1 calc R U P A 2
H0C H 0.907613 0.873332 0.472543 0.099 Uiso 0.272(8) 1 calc R U P A 2

loop_
_atom_site_aniso_label
_atom_site_aniso_U_11
_atom_site_aniso_U_22
_atom_site_aniso_U_33
_atom_site_aniso_U_23
_atom_site_aniso_U_13
_atom_site_aniso_U_12
O001 0.0292(12) 0.0397(14) 0.0279(13) -0.0053(11) 0.0161(11) 0.0012(11)
O002 0.0362(14) 0.0467(15) 0.0264(13) -0.0058(11) 0.0184(11) -0.0151(12)
O003 0.0426(15) 0.0378(14) 0.0319(13) 0.0010(11) 0.0252(12) -0.0075(11)
O004 0.0488(16) 0.0525(17) 0.0303(14) -0.0141(12) 0.0245(12) -0.0291(13)
O005 0.0370(14) 0.0573(17) 0.0330(14) 0.0050(12) 0.0209(12) -0.0053(13)
N006 0.0247(14) 0.0332(16) 0.0216(14) -0.0042(12) 0.0128(12) -0.0021(12)
N007 0.0274(15) 0.0321(16) 0.0294(15) 0.0050(13) 0.0174(13) -0.0004(12)
N008 0.0253(15) 0.0427(17) 0.0252(14) -0.0055(13) 0.0168(12) -0.0039(13)
N009 0.0264(15) 0.0373(17) 0.0235(14) 0.0005(12) 0.0115(12) -0.0032(13)
C00B 0.0260(17) 0.0255(17) 0.0244(17) 0.0032(14) 0.0143(14) 0.0061(14)
C00C 0.0309(18) 0.0230(17) 0.0237(17) 0.0023(14) 0.0150(15) 0.0000(14)
C00D 0.0292(18) 0.0308(19) 0.0286(18) -0.0044(15) 0.0153(15) -0.0083(15)
O00E 0.0354(17) 0.133(3) 0.064(2) 0.011(2) 0.0304(16) 0.0153(19)
C00F 0.0265(17) 0.0292(18) 0.0280(17) 0.0069(15) 0.0152(15) 0.0051(14)
N00G 0.0337(18) 0.063(2) 0.048(2) -0.0027(19) 0.0175(17) 0.0060(17)
O00H 0.047(2) 0.170(4) 0.074(2) 0.037(3) 0.0461(19) 0.022(2)
N00I 0.031(2) 0.108(3) 0.054(2) 0.036(2) 0.023(2) 0.005(2)
C00J 0.0310(18) 0.0236(17) 0.0303(18) -0.0036(14) 0.0187(15) -0.0025(14)
O00K 0.049(2) 0.126(3) 0.070(2) 0.038(2) 0.0281(18) 0.035(2)
O00L 0.0323(18) 0.140(4) 0.075(3) 0.019(3) 0.0171(18) -0.021(2)
C00M 0.033(2) 0.047(2) 0.034(2) 0.0009(17) 0.0212(17) 0.0026(17)
C00N 0.0292(19) 0.039(2) 0.037(2) -0.0065(17) 0.0164(16) -0.0004(16)
C00O 0.0274(19) 0.042(2) 0.036(2) -0.0028(17) 0.0162(16) -0.0019(16)
C00P 0.0265(19) 0.061(3) 0.045(2) 0.022(2) 0.0187(18) 0.0048(19)
C00Q 0.034(2) 0.046(2) 0.0338(19) 0.0045(17) 0.0213(17) 0.0021(17)
C00R 0.039(2) 0.039(2) 0.041(2) 0.0043(17) 0.0276(18) 0.0026(17)
C00S 0.035(2) 0.050(2) 0.039(2) -0.0017(18) 0.0239(18) -0.0052(18)
C00T 0.038(2) 0.048(2) 0.037(2) 0.0055(18) 0.0208(18) 0.0059(18)
C00U 0.040(2) 0.061(3) 0.048(2) 0.013(2) 0.032(2) 0.013(2)
C00V 0.0280(19) 0.055(3) 0.040(2) 0.0029(19) 0.0147(17) -0.0067(18)

loop_
_atom_type_symbol
_atom_type_description
_atom_type_scat_dispersion_real
_atom_type_scat_dispersion_imag
_atom_type_scat_source
C C 0.0033 0.0016 'International Tables Vol C Tables 4.2.6.8 and 6.1.1.4'
H H 0.0000 0.0000 'International Tables Vol C Tables 4.2.6.8 and 6.1.1.4'
N N 0.0061 0.0033 'International Tables Vol C Tables 4.2.6.8 and 6.1.1.4'
O O 0.0106 0.0060 'International Tables Vol C Tables 4.2.6.8 and 6.1.1.4'

loop_
_geom_angle_atom_site_label_1
_geom_angle_atom_site_label_2
_geom_angle_atom_site_label_3
_geom_angle
_geom_angle_site_symmetry_1
_geom_angle_site_symmetry_3
_geom_angle_publ_flag
C00C O004 H004 109.5 . . ?
C00B N006 H006 116.0 . . ?
C00B N006 C00F 128.0(3) . . ?
C00F N006 H006 116.0 . . ?
C00D N007 H007 116.7 . . ?
C00D N007 C00J 126.6(3) . . ?
C00J N007 H007 116.7 . . ?
N008 N008 H008 121.1 2_655 . ?
C00B N008 N008 117.7(3) . 2_655 ?
C00B N008 H008 121.1 . . ?
N009 N009 H009 120.3 2_655 . ?
N009 N009 C00D 119.4(3) 2_655 . ?
C00D N009 H009 120.3 . . ?
C00W N00A C00X 104.3(4) . . ?
C00W N00A C00Z 116.3(5) . . ?
C00Y N00A C00W 105.6(5) . . ?
C00Y N00A C00X 110.2(5) . . ?
C00Y N00A C00Z 114.7(5) . . ?
C00Z N00A C00X 105.1(4) . . ?
C1 N00A C0 95.7(10) . . ?
C2 N00A C1 128.1(10) . . ?
C2 N00A C0 92.5(10) . . ?
C3 N00A C1 107.9(11) . . ?
C3 N00A C2 116.6(12) . . ?
C3 N00A C0 110.9(12) . . ?
O001 C00B N006 125.3(3) . . ?
O001 C00B N008 123.0(3) . . ?
N008 C00B N006 111.7(3) . . ?
O002 C00C O004 117.5(3) . . ?
O003 C00C O002 126.0(3) . . ?
O003 C00C O004 116.5(3) . . ?
O005 C00D N007 126.3(3) . . ?
O005 C00D N009 119.2(3) . . ?
N007 C00D N009 114.5(3) . . ?
N006 C00F C00M 117.0(3) . . ?
N006 C00F C00O 124.1(3) . . ?
C00O C00F C00M 118.8(3) . . ?
O00E N00G C00N 118.5(4) . . ?
O00K N00G O00E 122.1(4) . . ?
O00K N00G C00N 119.4(3) . . ?
O00H N00I O00L 123.3(4) . . ?
O00H N00I C00P 118.5(5) . . ?
O00L N00I C00P 118.2(4) . . ?
C00Q C00J N007 123.8(3) . . ?
C00Q C00J C00R 119.0(3) . . ?
C00R C00J N007 117.2(3) . . ?
C00F C00M H00M 119.5 . . ?
C00U C00M C00F 120.9(4) . . ?
C00U C00M H00M 119.5 . . ?
C00S C00N N00G 118.6(3) . . ?
C00S C00N C00T 121.6(3) . . ?
C00T C00N N00G 119.9(3) . . ?
C00F C00O H00O 120.0 . . ?
C00V C00O C00F 120.0(3) . . ?
C00V C00O H00O 120.0 . . ?
C00U C00P N00I 119.5(4) . . ?
C00V C00P N00I 118.4(4) . . ?
C00V C00P C00U 122.1(3) . . ?
C00J C00Q H00Q 119.8 . . ?
C00S C00Q C00J 120.5(3) . . ?
C00S C00Q H00Q 119.8 . . ?
C00J C00R H00R 119.7 . . ?
C00T C00R C00J 120.6(3) . . ?
C00T C00R H00R 119.7 . . ?
C00N C00S C00Q 119.5(3) . . ?
C00N C00S H00S 120.2 . . ?
C00Q C00S H00S 120.2 . . ?
C00N C00T H00T 120.6 . . ?
C00R C00T C00N 118.8(3) . . ?
C00R C00T H00T 120.6 . . ?
C00M C00U H00U 120.8 . . ?
C00P C00U C00M 118.4(3) . . ?
C00P C00U H00U 120.8 . . ?
C00O C00V H00V 120.1 . . ?
C00P C00V C00O 119.7(4) . . ?
C00P C00V H00V 120.1 . . ?
N00A C00W H00A 109.5 . . ?
N00A C00W H00B 109.5 . . ?
N00A C00W H00C 109.5 . . ?
H00A C00W H00B 109.5 . . ?
H00A C00W H00C 109.5 . . ?
H00B C00W H00C 109.5 . . ?
N00A C00X H00D 109.5 . . ?
N00A C00X H00E 109.5 . . ?
N00A C00X H00F 109.5 . . ?
H00D C00X H00E 109.5 . . ?
H00D C00X H00F 109.5 . . ?
H00E C00X H00F 109.5 . . ?
N00A C00Y H00G 109.5 . . ?
N00A C00Y H00H 109.5 . . ?
N00A C00Y H00I 109.5 . . ?
H00G C00Y H00H 109.5 . . ?
H00G C00Y H00I 109.5 . . ?
H00H C00Y H00I 109.5 . . ?
N00A C00Z H00J 109.5 . . ?
N00A C00Z H00K 109.5 . . ?
N00A C00Z H00L 109.5 . . ?
H00J C00Z H00K 109.5 . . ?
H00J C00Z H00L 109.5 . . ?
H00K C00Z H00L 109.5 . . ?
N00A C1 H1A 109.5 . . ?
N00A C1 H1B 109.5 . . ?
N00A C1 H1C 109.5 . . ?
H1A C1 H1B 109.5 . . ?
H1A C1 H1C 109.5 . . ?
H1B C1 H1C 109.5 . . ?
N00A C2 H2A 109.5 . . ?
N00A C2 H2B 109.5 . . ?
N00A C2 H2C 109.5 . . ?
H2A C2 H2B 109.5 . . ?
H2A C2 H2C 109.5 . . ?
H2B C2 H2C 109.5 . . ?
N00A C3 H3A 109.5 . . ?
N00A C3 H3B 109.5 . . ?
N00A C3 H3C 109.5 . . ?
H3A C3 H3B 109.5 . . ?
H3A C3 H3C 109.5 . . ?
H3B C3 H3C 109.5 . . ?
N00A C0 H0A 109.5 . . ?
N00A C0 H0B 109.5 . . ?
N00A C0 H0C 109.5 . . ?
H0A C0 H0B 109.5 . . ?
H0A C0 H0C 109.5 . . ?
H0B C0 H0C 109.5 . . ?

loop_
_geom_bond_atom_site_label_1
_geom_bond_atom_site_label_2
_geom_bond_distance
_geom_bond_site_symmetry_2
_geom_bond_publ_flag
O001 C00B 1.227(4) . ?
O002 C00C 1.257(4) . ?
O003 C00C 1.238(4) . ?
O004 H004 0.8400 . ?
O004 C00C 1.340(4) . ?
O005 C00D 1.221(4) . ?
N006 H006 0.8800 . ?
N006 C00B 1.370(4) . ?
N006 C00F 1.384(4) . ?
N007 H007 0.8800 . ?
N007 C00D 1.364(4) . ?
N007 C00J 1.399(4) . ?
N008 N008 1.384(5) 2_655 ?
N008 H008 0.8800 . ?
N008 C00B 1.353(4) . ?
N009 N009 1.383(5) 2_655 ?
N009 H009 0.8800 . ?
N009 C00D 1.382(4) . ?
N00A C00W 1.486(7) . ?
N00A C00X 1.533(6) . ?
N00A C00Y 1.440(8) . ?
N00A C00Z 1.492(7) . ?
N00A C1 1.557(12) . ?
N00A C2 1.491(13) . ?
N00A C3 1.376(15) . ?
N00A C0 1.575(14) . ?
O00E N00G 1.224(4) . ?
C00F C00M 1.396(5) . ?
C00F C00O 1.394(5) . ?
N00G O00K 1.212(5) . ?
N00G C00N 1.456(5) . ?
O00H N00I 1.226(5) . ?
N00I O00L 1.236(6) . ?
N00I C00P 1.459(5) . ?
C00J C00Q 1.389(5) . ?
C00J C00R 1.393(5) . ?
C00M H00M 0.9500 . ?
C00M C00U 1.373(5) . ?
C00N C00S 1.367(5) . ?
C00N C00T 1.383(5) . ?
C00O H00O 0.9500 . ?
C00O C00V 1.369(5) . ?
C00P C00U 1.373(6) . ?
C00P C00V 1.367(5) . ?
C00Q H00Q 0.9500 . ?
C00Q C00S 1.371(5) . ?
C00R H00R 0.9500 . ?
C00R C00T 1.373(5) . ?
C00S H00S 0.9500 . ?
C00T H00T 0.9500 . ?
C00U H00U 0.9500 . ?
C00V H00V 0.9500 . ?
C00W H00A 0.9800 . ?
C00W H00B 0.9800 . ?
C00W H00C 0.9800 . ?
C00X H00D 0.9800 . ?
C00X H00E 0.9800 . ?
C00X H00F 0.9800 . ?
C00Y H00G 0.9800 . ?
C00Y H00H 0.9800 . ?
C00Y H00I 0.9800 . ?
C00Z H00J 0.9800 . ?
C00Z H00K 0.9800 . ?
C00Z H00L 0.9800 . ?
C1 H1A 0.9800 . ?
C1 H1B 0.9800 . ?
C1 H1C 0.9800 . ?
C2 H2A 0.9800 . ?
C2 H2B 0.9800 . ?
C2 H2C 0.9800 . ?
C3 H3A 0.9800 . ?
C3 H3B 0.9800 . ?
C3 H3C 0.9800 . ?
C0 H0A 0.9800 . ?
C0 H0B 0.9800 . ?
C0 H0C 0.9800 . ?

loop_
_geom_torsion_atom_site_label_1
_geom_torsion_atom_site_label_2
_geom_torsion_atom_site_label_3
_geom_torsion_atom_site_label_4
_geom_torsion
_geom_torsion_site_symmetry_1
_geom_torsion_site_symmetry_2
_geom_torsion_site_symmetry_3
_geom_torsion_site_symmetry_4
_geom_torsion_publ_flag
N006 C00F C00M C00U -177.9(3) . . . . ?
N006 C00F C00O C00V 178.6(3) . . . . ?
N007 C00J C00Q C00S -178.4(3) . . . . ?
N007 C00J C00R C00T 178.5(3) . . . . ?
N008 N008 C00B O001 -11.5(4) 2_655 . . . ?
N008 N008 C00B N006 169.2(2) 2_655 . . . ?
N009 N009 C00D O005 162.9(3) 2_655 . . . ?
N009 N009 C00D N007 -17.7(4) 2_655 . . . ?
C00B N006 C00F C00M 176.8(3) . . . . ?
C00B N006 C00F C00O -2.2(5) . . . . ?
C00D N007 C00J C00Q 2.0(5) . . . . ?
C00D N007 C00J C00R -176.6(3) . . . . ?
O00E N00G C00N C00S 3.7(6) . . . . ?
O00E N00G C00N C00T -174.8(4) . . . . ?
C00F N006 C00B O001 3.5(5) . . . . ?
C00F N006 C00B N008 -177.3(3) . . . . ?
C00F C00M C00U C00P -0.3(6) . . . . ?
C00F C00O C00V C00P -1.2(6) . . . . ?
N00G C00N C00S C00Q -178.1(3) . . . . ?
N00G C00N C00T C00R 178.1(3) . . . . ?
O00H N00I C00P C00U -10.8(6) . . . . ?
O00H N00I C00P C00V 168.2(4) . . . . ?
N00I C00P C00U C00M 177.6(4) . . . . ?
N00I C00P C00V C00O -176.9(4) . . . . ?
C00J N007 C00D O005 -11.2(6) . . . . ?
C00J N007 C00D N009 169.4(3) . . . . ?
C00J C00Q C00S C00N -0.3(6) . . . . ?
C00J C00R C00T C00N 0.3(6) . . . . ?
O00K N00G C00N C00S -178.0(4) . . . . ?
O00K N00G C00N C00T 3.5(6) . . . . ?
O00L N00I C00P C00U 170.5(4) . . . . ?
O00L N00I C00P C00V -10.5(6) . . . . ?
C00M C00F C00O C00V -0.3(5) . . . . ?
C00O C00F C00M C00U 1.1(5) . . . . ?
C00Q C00J C00R C00T -0.1(5) . . . . ?
C00R C00J C00Q C00S 0.1(5) . . . . ?
C00S C00N C00T C00R -0.4(6) . . . . ?
C00T C00N C00S C00Q 0.4(6) . . . . ?
C00U C00P C00V C00O 2.1(6) . . . . ?
C00V C00P C00U C00M -1.3(6) . . . . ?
